data_1574868
loop_
_publ_author_name
'Chang, Yun-Pu'
'Blanco-Herrero, Kevin'
'Alturaifi, Turki M.'
'Fettinger, James C.'
'Liu, Peng'
'Franz, Annaliese K.'

_publ_section_title
;
 Multifunctional chiral silanol ligands for enantioselective catalysis.
;
_journal_issue 30
_journal_name_full 'Chemical science'
_journal_page_first 13678
_journal_page_last 13683
_journal_paper_doi 10.1039/d5sc02528a
_journal_volume 16
_journal_year 2025
_chemical_absolute_configuration ad
_chemical_formula_moiety 'C24 H24 F N O2 Si'
_chemical_formula_sum 'C24 H24 F N O2 Si'
_chemical_formula_weight 405.53
_space_group_crystal_system triclinic
_space_group_IT_number 1
_space_group_name_Hall 'P 1'
_space_group_name_H-M_alt 'P 1'
_atom_sites_solution_hydrogens difmap
_atom_sites_solution_primary dual
_audit_creation_method SHELXL-2018/3
_audit_update_record
;
2023-08-21 deposited with the CCDC.	2025-06-10 downloaded from the CCDC.
;
_cell_angle_alpha 61.010(4)
_cell_angle_beta 70.064(4)
_cell_angle_gamma 89.897(5)
_cell_formula_units_Z 2
_cell_length_a 10.6067(19)
_cell_length_b 10.8407(19)
_cell_length_c 10.999(2)
_cell_measurement_reflns_used 9840
_cell_measurement_temperature 100(2)
_cell_measurement_theta_max 30.52
_cell_measurement_theta_min 2.71
_cell_volume 1019.2(3)
_computing_cell_refinement 'SAINT (8.38a) (Bruker, 2017)'
_computing_data_collection 'Apex3 (2019.11-0) (Bruker, 2019)'
_computing_data_reduction 'SAINT (8.38a) (Bruker, 2017)'
_computing_molecular_graphics 'Bruker SHELXTL'
_computing_publication_material 'Bruker SHELXTL'
_computing_structure_refinement 'SHELXL-2018/3 (Sheldrick, 2018)'
_computing_structure_solution 'SHELXT (Sheldrick, 2014)'
_diffrn_ambient_temperature 100(2)
_diffrn_measured_fraction_theta_full 0.999
_diffrn_measured_fraction_theta_max 0.999
_diffrn_measurement_device_type 'Bruker Photon2 CMOS'
_diffrn_measurement_method '\f and \w scans'
_diffrn_radiation_type MoK\a
_diffrn_radiation_wavelength 0.71073
_diffrn_reflns_av_R_equivalents 0.0151
_diffrn_reflns_av_unetI/netI 0.0150
_diffrn_reflns_Laue_measured_fraction_full 0.999
_diffrn_reflns_Laue_measured_fraction_max 0.999
_diffrn_reflns_limit_h_max 15
_diffrn_reflns_limit_h_min -15
_diffrn_reflns_limit_k_max 15
_diffrn_reflns_limit_k_min -15
_diffrn_reflns_limit_l_max 15
_diffrn_reflns_limit_l_min -15
_diffrn_reflns_number 55770
_diffrn_reflns_point_group_measured_fraction_full 0.990
_diffrn_reflns_point_group_measured_fraction_max 0.981
_diffrn_reflns_theta_full 25.242
_diffrn_reflns_theta_max 30.525
_diffrn_reflns_theta_min 2.084
_exptl_absorpt_coefficient_mu 0.145
_exptl_absorpt_correction_T_max 0.9624
_exptl_absorpt_correction_T_min 0.9436
_exptl_absorpt_correction_type multi-scan
_exptl_absorpt_process_details 'SADABS 2016/2 (Sheldrick, 2016)'
_exptl_crystal_colour Colorless
_exptl_crystal_density_diffrn 1.321
_exptl_crystal_description Block
_exptl_crystal_F_000 428
_exptl_crystal_size_max 0.454
_exptl_crystal_size_mid 0.340
_exptl_crystal_size_min 0.298
_refine_diff_density_max 0.417
_refine_diff_density_min -0.255
_refine_diff_density_rms 0.044
_refine_ls_abs_structure_details
; 
 Flack x determined using 5770 quotients [(I+)-(I-)]/[(I+)+(I-)] 
 (Parsons, Flack and Wagner, Acta Cryst. B69 (2013) 249-259). 
;
_refine_ls_abs_structure_Flack -0.030(15)
_refine_ls_extinction_method none
_refine_ls_goodness_of_fit_ref 1.020
_refine_ls_hydrogen_treatment refall
_refine_ls_matrix_type full
_refine_ls_number_parameters 715
_refine_ls_number_reflns 12230
_refine_ls_number_restraints 5
_refine_ls_restrained_S_all 1.020
_refine_ls_R_factor_all 0.0284
_refine_ls_R_factor_gt 0.0280
_refine_ls_shift/su_max 0.000
_refine_ls_shift/su_mean 0.000
_refine_ls_structure_factor_coef Fsqd
_refine_ls_weighting_details 'w=1/[\s^2^(Fo^2^)+(0.0534P)^2^+0.2006P] where P=(Fo^2^+2Fc^2^)/3'
_refine_ls_weighting_scheme calc
_refine_ls_wR_factor_gt 0.0806
_refine_ls_wR_factor_ref 0.0810
_reflns_Friedel_coverage 0.964
_reflns_Friedel_fraction_full 0.982
_reflns_Friedel_fraction_max 0.963
_reflns_number_gt 12023
_reflns_number_total 12230
_reflns_threshold_expression 'I > 2\s(I)'
_cod_data_source_file d5sc02528a2.cif
_cod_data_source_block JF3112P1FMI
_cod_depositor_comments
;
The following automatic conversions were performed:

data item '_exptl_absorpt_correction_type' value 'Multi-scan' was
changed to 'multi-scan' in accordance with the
/home/data/users/saulius/crontab/automatic-downloads/rss-feeds/RSC/lib/dictionaries/cif_core.dic
dictionary named 'cif_core.dic' version 2.4.2 last updated on
2011-04-26.

Automatic conversion script
Id: cif_fix_values 8170 2020-07-09 18:12:32Z antanas 

 Adding full bibliography for 1574864--1574869.cif.
;
_cod_database_code 1574868
_shelx_shelxl_version_number 2018/3
_shelx_space_group_comment
; 
The symmetry employed for this shelxl refinement is uniquely defined 
by the following loop, which should always be used as a source of 
symmetry information in preference to the above space-group names. 
They are only intended as comments. 
;
_shelx_estimated_absorpt_t_min 0.937
_shelx_estimated_absorpt_t_max 0.958

loop_
_space_group_symop_operation_xyz
'x, y, z'

loop_
_atom_site_label
_atom_site_type_symbol
_atom_site_fract_x
_atom_site_fract_y
_atom_site_fract_z
_atom_site_U_iso_or_equiv
_atom_site_adp_type
_atom_site_occupancy
_atom_site_site_symmetry_order
_atom_site_calc_flag
_atom_site_refinement_flags_posn
_atom_site_refinement_flags_adp
_atom_site_refinement_flags_occupancy
_atom_site_disorder_assembly
_atom_site_disorder_group
Si1 Si 0.84893(4) 0.70526(4) 0.34588(4) 0.01250(9) Uani 1 1 d D . . . .
C1 C 0.79574(18) 0.50303(19) 0.42847(19) 0.0138(3) Uani 1 1 d . . . . .
O1 O 1.01384(14) 0.75788(15) 0.25363(15) 0.0176(3) Uani 1 1 d D . . . .
H1 H 1.0527(18) 0.697(4) 0.304(4) 0.11(2) Uiso 1 1 d D . . . .
C2 C 0.67623(19) 0.4524(2) 0.42762(19) 0.0147(3) Uani 1 1 d . . . . .
F2 F 0.59532(12) 0.54780(13) 0.37967(14) 0.0209(2) Uani 1 1 d . . . . .
C3 C 0.62749(19) 0.3123(2) 0.4735(2) 0.0167(3) Uani 1 1 d . . . . .
H3 H 0.536(3) 0.285(3) 0.471(3) 0.021(6) Uiso 1 1 d . . . . .
C4 C 0.7020(2) 0.2099(2) 0.5307(2) 0.0173(3) Uani 1 1 d . . . . .
H4 H 0.672(4) 0.109(4) 0.571(4) 0.034(8) Uiso 1 1 d . . . . .
C5 C 0.81912(19) 0.2502(2) 0.5435(2) 0.0164(3) Uani 1 1 d . . . . .
H5 H 0.874(3) 0.179(3) 0.580(3) 0.018(6) Uiso 1 1 d . . . . .
C6 C 0.86605(18) 0.39367(19) 0.4937(2) 0.0139(3) Uani 1 1 d . . . . .
C7 C 0.98911(18) 0.41862(19) 0.5213(2) 0.0146(3) Uani 1 1 d . . . . .
N7 N 1.07498(15) 0.53514(16) 0.45596(16) 0.0167(3) Uani 1 1 d . . . . .
O7 O 1.01008(16) 0.29923(16) 0.63085(18) 0.0218(3) Uani 1 1 d . . . . .
C8 C 1.1263(2) 0.3458(2) 0.6496(3) 0.0222(4) Uani 1 1 d . . . . .
H8A H 1.192(3) 0.285(3) 0.639(3) 0.027(6) Uiso 1 1 d . . . . .
H8B H 1.092(3) 0.333(3) 0.751(3) 0.033(7) Uiso 1 1 d . . . . .
C9 C 1.17854(16) 0.50512(17) 0.52318(18) 0.0162(3) Uani 1 1 d . . . . .
H9 H 1.262(3) 0.512(3) 0.450(3) 0.031(7) Uiso 1 1 d . . . . .
C10 C 1.19393(16) 0.60747(17) 0.57796(18) 0.0169(3) Uani 1 1 d . . . . .
H10 H 1.101(3) 0.596(3) 0.651(3) 0.017(5) Uiso 1 1 d . . . . .
C11 C 1.2406(3) 0.7635(3) 0.4476(3) 0.0287(5) Uani 1 1 d . . . . .
H11A H 1.334(4) 0.773(4) 0.371(4) 0.047(9) Uiso 1 1 d . . . . .
H11B H 1.249(4) 0.825(4) 0.486(4) 0.043(9) Uiso 1 1 d . . . . .
H11C H 1.168(4) 0.791(4) 0.396(4) 0.048(10) Uiso 1 1 d . . . . .
C12 C 1.2949(2) 0.5675(2) 0.6562(2) 0.0241(4) Uani 1 1 d . . . . .
H12A H 1.270(3) 0.462(3) 0.745(4) 0.038(7) Uiso 1 1 d . . . . .
H12B H 1.304(3) 0.634(3) 0.689(3) 0.035(8) Uiso 1 1 d . . . . .
H12C H 1.392(3) 0.579(4) 0.586(4) 0.036(7) Uiso 1 1 d . . . . .
C13 C 0.78867(18) 0.73826(19) 0.50648(19) 0.0139(3) Uani 1 1 d . . . . .
C14 C 0.8728(2) 0.8393(2) 0.5047(2) 0.0187(3) Uani 1 1 d . . . . .
H14 H 0.962(4) 0.890(4) 0.420(4) 0.036(9) Uiso 1 1 d . . . . .
C15 C 0.8334(2) 0.8676(2) 0.6221(2) 0.0218(4) Uani 1 1 d . . . . .
H15 H 0.907(4) 0.935(4) 0.625(4) 0.039(9) Uiso 1 1 d . . . . .
C16 C 0.7083(2) 0.7967(2) 0.7423(2) 0.0205(4) Uani 1 1 d . . . . .
H16 H 0.681(3) 0.799(3) 0.831(3) 0.030(8) Uiso 1 1 d . . . . .
C17 C 0.6224(2) 0.6972(2) 0.7455(2) 0.0184(3) Uani 1 1 d . . . . .
H17 H 0.530(3) 0.654(3) 0.826(3) 0.029(7) Uiso 1 1 d . . . . .
C18 C 0.66270(18) 0.6678(2) 0.6292(2) 0.0157(3) Uani 1 1 d . . . . .
H18 H 0.605(3) 0.597(3) 0.638(3) 0.020(6) Uiso 1 1 d . . . . .
C19 C 0.78245(18) 0.81980(19) 0.19827(19) 0.0139(3) Uani 1 1 d . . . . .
C20 C 0.8697(2) 0.8767(2) 0.0464(2) 0.0174(3) Uani 1 1 d . . . . .
H20 H 0.965(3) 0.838(3) 0.025(3) 0.028(7) Uiso 1 1 d . . . . .
C21 C 0.8322(2) 0.9719(2) -0.0698(2) 0.0222(4) Uani 1 1 d . . . . .
H21 H 0.901(4) 1.009(4) -0.180(4) 0.038(9) Uiso 1 1 d . . . . .
C22 C 0.7062(2) 1.0128(2) -0.0376(2) 0.0211(4) Uani 1 1 d . . . . .
H22 H 0.676(3) 1.077(3) -0.110(4) 0.026(7) Uiso 1 1 d . . . . .
C23 C 0.6173(2) 0.9570(2) 0.1121(2) 0.0182(3) Uani 1 1 d . . . . .
H23 H 0.536(3) 0.988(3) 0.134(3) 0.018(6) Uiso 1 1 d . . . . .
C24 C 0.65533(19) 0.8617(2) 0.2284(2) 0.0158(3) Uani 1 1 d . . . . .
H24 H 0.597(3) 0.826(3) 0.319(3) 0.019(6) Uiso 1 1 d . . . . .
Si31 Si 0.25000(4) 0.25000(4) 0.25000(4) 0.01203(9) Uani 1 1 d . . . . .
C31 C 0.30617(18) 0.45100(19) 0.16718(18) 0.0125(3) Uani 1 1 d . . . . .
O31 O 0.08424(13) 0.19834(15) 0.34474(15) 0.0166(2) Uani 1 1 d . . . . .
H31 H 0.048(3) 0.253(3) 0.288(3) 0.022(6) Uiso 1 1 d . . . . .
F32 F 0.50112(12) 0.40610(13) 0.22730(14) 0.0210(2) Uani 1 1 d . . . . .
C32 C 0.42278(18) 0.5014(2) 0.1745(2) 0.0146(3) Uani 1 1 d . . . . .
C33 C 0.46968(19) 0.6429(2) 0.1290(2) 0.0163(3) Uani 1 1 d . . . . .
H33 H 0.546(3) 0.666(3) 0.143(3) 0.025(7) Uiso 1 1 d . . . . .
C34 C 0.3948(2) 0.7444(2) 0.0703(2) 0.0168(3) Uani 1 1 d . . . . .
H34 H 0.426(3) 0.843(3) 0.041(3) 0.020(7) Uiso 1 1 d . . . . .
C35 C 0.28069(19) 0.7041(2) 0.0535(2) 0.0155(3) Uani 1 1 d . . . . .
H35 H 0.232(3) 0.774(4) 0.005(4) 0.031(8) Uiso 1 1 d . . . . .
C36 C 0.23732(17) 0.56144(19) 0.09809(19) 0.0132(3) Uani 1 1 d . . . . .
C37 C 0.12366(18) 0.53378(19) 0.0602(2) 0.0142(3) Uani 1 1 d . . . . .
N37 N 0.05989(15) 0.41261(15) 0.09881(16) 0.0154(2) Uani 1 1 d . . . . .
O37 O 0.09251(15) 0.65421(16) -0.03781(17) 0.0208(3) Uani 1 1 d . . . . .
C38 C -0.0262(2) 0.6018(2) -0.0506(3) 0.0206(4) Uani 1 1 d . . . . .
H38A H -0.016(3) 0.661(3) -0.152(3) 0.026(6) Uiso 1 1 d . . . . .
H38B H -0.114(3) 0.611(3) 0.024(3) 0.030(7) Uiso 1 1 d . . . . .
C39 C -0.02259(16) 0.44299(17) 0.00623(18) 0.0150(2) Uani 1 1 d . . . . .
H39 H 0.028(2) 0.434(3) -0.079(3) 0.015(5) Uiso 1 1 d . . . . .
C40 C -0.16169(17) 0.34308(18) 0.08810(19) 0.0190(3) Uani 1 1 d . . . . .
H40 H -0.215(3) 0.365(3) 0.165(3) 0.021(6) Uiso 1 1 d . . . . .
C41 C -0.2301(2) 0.3806(3) -0.0242(3) 0.0283(4) Uani 1 1 d . . . . .
H41A H -0.248(3) 0.483(3) -0.064(3) 0.030(6) Uiso 1 1 d . . . . .
H41B H -0.322(4) 0.310(4) 0.019(4) 0.059(11) Uiso 1 1 d . . . . .
H41C H -0.170(4) 0.370(4) -0.110(4) 0.053(10) Uiso 1 1 d . . . . .
C42 C -0.1480(2) 0.1860(3) 0.1566(3) 0.0269(4) Uani 1 1 d . . . . .
H42A H -0.237(3) 0.122(3) 0.202(3) 0.036(7) Uiso 1 1 d . . . . .
H42B H -0.106(3) 0.160(3) 0.229(3) 0.032(8) Uiso 1 1 d . . . . .
H42C H -0.091(3) 0.165(3) 0.084(4) 0.036(7) Uiso 1 1 d . . . . .
C43 C 0.30719(17) 0.21515(19) 0.09095(19) 0.0132(3) Uani 1 1 d . . . . .
C44 C 0.2238(2) 0.1099(2) 0.0971(2) 0.0183(3) Uani 1 1 d . . . . .
H44 H 0.141(3) 0.062(3) 0.178(4) 0.025(7) Uiso 1 1 d . . . . .
C45 C 0.2611(2) 0.0814(2) -0.0192(2) 0.0218(4) Uani 1 1 d . . . . .
H45 H 0.204(3) 0.012(3) -0.009(3) 0.027(7) Uiso 1 1 d . . . . .
C46 C 0.3840(2) 0.1557(2) -0.1438(2) 0.0204(4) Uani 1 1 d . . . . .
H46 H 0.413(3) 0.126(3) -0.221(3) 0.026(7) Uiso 1 1 d . . . . .
C47 C 0.4686(2) 0.2602(2) -0.1521(2) 0.0181(3) Uani 1 1 d . . . . .
H47 H 0.547(3) 0.313(3) -0.236(3) 0.021(6) Uiso 1 1 d . . . . .
C48 C 0.42933(18) 0.2902(2) -0.0362(2) 0.0155(3) Uani 1 1 d . . . . .
H48 H 0.489(3) 0.368(3) -0.046(3) 0.020(6) Uiso 1 1 d . . . . .
C49 C 0.31372(18) 0.13437(19) 0.39988(19) 0.0139(3) Uani 1 1 d . . . . .
C50 C 0.44085(19) 0.0927(2) 0.3713(2) 0.0155(3) Uani 1 1 d . . . . .
H50 H 0.504(3) 0.125(3) 0.263(3) 0.022(7) Uiso 1 1 d . . . . .
C51 C 0.4781(2) -0.0022(2) 0.4886(2) 0.0176(3) Uani 1 1 d . . . . .
H51 H 0.575(4) -0.028(4) 0.467(4) 0.036(8) Uiso 1 1 d . . . . .
C52 C 0.3888(2) -0.0572(2) 0.6373(2) 0.0194(3) Uani 1 1 d . . . . .
H52 H 0.409(3) -0.128(3) 0.725(4) 0.028(7) Uiso 1 1 d . . . . .
C53 C 0.2622(2) -0.0179(2) 0.6691(2) 0.0198(3) Uani 1 1 d . . . . .
H53 H 0.204(3) -0.055(3) 0.769(3) 0.018(6) Uiso 1 1 d . . . . .
C54 C 0.22488(19) 0.0768(2) 0.5507(2) 0.0170(3) Uani 1 1 d . . . . .
H54 H 0.137(3) 0.093(3) 0.579(3) 0.016(6) Uiso 1 1 d . . . . .

loop_
_atom_site_aniso_label
_atom_site_aniso_U_11
_atom_site_aniso_U_22
_atom_site_aniso_U_33
_atom_site_aniso_U_23
_atom_site_aniso_U_13
_atom_site_aniso_U_12
Si1 0.01293(19) 0.0120(2) 0.01138(19) -0.00536(17) -0.00438(15) 0.00219(15)
C1 0.0153(7) 0.0141(7) 0.0120(7) -0.0068(6) -0.0054(6) 0.0037(6)
O1 0.0140(5) 0.0167(6) 0.0157(6) -0.0046(5) -0.0044(5) 0.0023(5)
C2 0.0179(7) 0.0131(8) 0.0121(7) -0.0052(6) -0.0067(6) 0.0044(6)
F2 0.0189(5) 0.0165(5) 0.0282(6) -0.0089(5) -0.0141(5) 0.0057(4)
C3 0.0184(8) 0.0163(8) 0.0163(8) -0.0086(7) -0.0075(6) 0.0016(6)
C4 0.0209(8) 0.0135(8) 0.0185(8) -0.0085(7) -0.0083(7) 0.0028(6)
C5 0.0188(8) 0.0145(8) 0.0175(7) -0.0084(7) -0.0084(6) 0.0040(6)
C6 0.0149(7) 0.0132(7) 0.0135(7) -0.0066(6) -0.0058(6) 0.0032(6)
C7 0.0172(7) 0.0140(7) 0.0152(7) -0.0079(6) -0.0083(6) 0.0059(6)
N7 0.0178(6) 0.0175(6) 0.0155(6) -0.0074(5) -0.0088(5) 0.0033(5)
O7 0.0258(7) 0.0145(6) 0.0271(7) -0.0062(6) -0.0193(6) 0.0049(5)
C8 0.0292(10) 0.0169(9) 0.0300(10) -0.0120(8) -0.0223(8) 0.0082(7)
C9 0.0158(6) 0.0184(7) 0.0177(7) -0.0102(6) -0.0086(5) 0.0053(5)
C10 0.0149(6) 0.0181(7) 0.0190(7) -0.0100(6) -0.0074(6) 0.0024(5)
C11 0.0319(11) 0.0181(9) 0.0319(11) -0.0068(8) -0.0171(9) -0.0016(8)
C12 0.0209(8) 0.0286(10) 0.0279(9) -0.0152(8) -0.0140(7) 0.0035(7)
C13 0.0157(7) 0.0122(7) 0.0136(7) -0.0063(6) -0.0061(6) 0.0027(6)
C14 0.0182(8) 0.0170(8) 0.0194(8) -0.0104(7) -0.0042(7) -0.0005(6)
C15 0.0258(9) 0.0202(9) 0.0242(9) -0.0156(8) -0.0088(8) 0.0015(7)
C16 0.0256(9) 0.0201(9) 0.0188(8) -0.0125(8) -0.0080(7) 0.0052(7)
C17 0.0188(8) 0.0172(8) 0.0154(7) -0.0072(7) -0.0042(6) 0.0027(6)
C18 0.0161(7) 0.0157(8) 0.0140(7) -0.0068(6) -0.0060(6) 0.0019(6)
C19 0.0165(7) 0.0117(7) 0.0138(7) -0.0064(6) -0.0065(6) 0.0027(6)
C20 0.0195(8) 0.0167(8) 0.0152(7) -0.0076(7) -0.0067(6) 0.0042(6)
C21 0.0277(9) 0.0216(9) 0.0142(8) -0.0063(7) -0.0094(7) 0.0059(7)
C22 0.0285(9) 0.0170(9) 0.0203(8) -0.0076(7) -0.0153(8) 0.0068(7)
C23 0.0204(8) 0.0170(8) 0.0219(8) -0.0113(7) -0.0113(7) 0.0063(6)
C24 0.0165(7) 0.0152(8) 0.0167(8) -0.0090(7) -0.0063(6) 0.0031(6)
Si31 0.01303(19) 0.0108(2) 0.01077(18) -0.00444(16) -0.00470(15) 0.00219(14)
C31 0.0146(7) 0.0115(7) 0.0112(7) -0.0058(6) -0.0048(5) 0.0021(5)
O31 0.0135(5) 0.0171(6) 0.0138(5) -0.0044(5) -0.0047(5) 0.0027(5)
F32 0.0211(5) 0.0150(5) 0.0296(6) -0.0087(5) -0.0170(5) 0.0062(4)
C32 0.0157(7) 0.0149(8) 0.0157(7) -0.0078(6) -0.0088(6) 0.0047(6)
C33 0.0187(8) 0.0151(8) 0.0157(7) -0.0074(7) -0.0079(6) 0.0015(6)
C34 0.0210(8) 0.0135(8) 0.0172(7) -0.0083(7) -0.0081(6) 0.0022(6)
C35 0.0186(7) 0.0124(7) 0.0158(7) -0.0070(6) -0.0075(6) 0.0045(6)
C36 0.0147(7) 0.0132(7) 0.0115(6) -0.0064(6) -0.0048(6) 0.0024(6)
C37 0.0152(7) 0.0135(7) 0.0138(6) -0.0064(6) -0.0066(5) 0.0042(5)
N37 0.0167(6) 0.0144(6) 0.0175(6) -0.0079(5) -0.0098(5) 0.0044(5)
O37 0.0258(7) 0.0130(6) 0.0258(7) -0.0067(6) -0.0174(6) 0.0049(5)
C38 0.0243(9) 0.0162(8) 0.0259(9) -0.0095(8) -0.0167(8) 0.0063(7)
C39 0.0166(6) 0.0149(6) 0.0155(6) -0.0079(5) -0.0084(5) 0.0042(5)
C40 0.0162(7) 0.0199(7) 0.0200(7) -0.0088(6) -0.0085(6) 0.0025(5)
C41 0.0224(9) 0.0305(10) 0.0306(10) -0.0102(8) -0.0174(8) 0.0021(7)
C42 0.0252(10) 0.0175(9) 0.0357(11) -0.0085(8) -0.0173(9) 0.0004(7)
C43 0.0146(7) 0.0125(7) 0.0130(7) -0.0061(6) -0.0066(6) 0.0033(6)
C44 0.0193(8) 0.0149(8) 0.0179(8) -0.0084(7) -0.0041(6) -0.0009(6)
C45 0.0237(9) 0.0184(9) 0.0241(9) -0.0131(8) -0.0070(7) 0.0003(7)
C46 0.0267(9) 0.0200(9) 0.0183(8) -0.0124(7) -0.0089(7) 0.0065(7)
C47 0.0190(8) 0.0189(8) 0.0141(7) -0.0082(7) -0.0046(6) 0.0034(6)
C48 0.0151(7) 0.0156(8) 0.0150(7) -0.0072(6) -0.0060(6) 0.0019(6)
C49 0.0167(7) 0.0115(7) 0.0139(7) -0.0060(6) -0.0073(6) 0.0037(6)
C50 0.0175(8) 0.0135(7) 0.0154(7) -0.0066(7) -0.0074(6) 0.0041(6)
C51 0.0201(8) 0.0138(8) 0.0233(8) -0.0096(7) -0.0132(7) 0.0060(6)
C52 0.0267(9) 0.0154(8) 0.0184(8) -0.0070(7) -0.0139(7) 0.0060(7)
C53 0.0243(9) 0.0185(9) 0.0146(7) -0.0066(7) -0.0085(7) 0.0044(7)
C54 0.0194(8) 0.0166(8) 0.0146(7) -0.0072(7) -0.0072(6) 0.0047(6)

loop_
_atom_type_symbol
_atom_type_description
_atom_type_scat_dispersion_real
_atom_type_scat_dispersion_imag
_atom_type_scat_source
C C 0.0033 0.0016 'International Tables Vol C Tables 4.2.6.8 and 6.1.1.4'
H H 0.0000 0.0000 'International Tables Vol C Tables 4.2.6.8 and 6.1.1.4'
N N 0.0061 0.0033 'International Tables Vol C Tables 4.2.6.8 and 6.1.1.4'
O O 0.0106 0.0060 'International Tables Vol C Tables 4.2.6.8 and 6.1.1.4'
Si Si 0.0817 0.0704 'International Tables Vol C Tables 4.2.6.8 and 6.1.1.4'
F F 0.0171 0.0103 'International Tables Vol C Tables 4.2.6.8 and 6.1.1.4'

loop_
_geom_angle_atom_site_label_1
_geom_angle_atom_site_label_2
_geom_angle_atom_site_label_3
_geom_angle
_geom_angle_site_symmetry_1
_geom_angle_site_symmetry_3
_geom_angle_publ_flag
O1 Si1 C13 111.58(8) . . ?
O1 Si1 C19 102.49(8) . . ?
C13 Si1 C19 111.19(8) . . ?
O1 Si1 C1 110.66(8) . . ?
C13 Si1 C1 107.43(8) . . ?
C19 Si1 C1 113.54(8) . . ?
C2 C1 C6 113.91(16) . . ?
C2 C1 Si1 119.10(14) . . ?
C6 C1 Si1 126.99(14) . . ?
Si1 O1 H1 109.0(15) . . ?
F2 C2 C3 115.28(16) . . ?
F2 C2 C1 118.06(16) . . ?
C3 C2 C1 126.64(18) . . ?
C4 C3 C2 117.54(17) . . ?
C4 C3 H3 121.9(16) . . ?
C2 C3 H3 120.4(16) . . ?
C3 C4 C5 119.50(17) . . ?
C3 C4 H4 123(2) . . ?
C5 C4 H4 117(2) . . ?
C4 C5 C6 121.12(18) . . ?
C4 C5 H5 120.0(17) . . ?
C6 C5 H5 118.7(17) . . ?
C5 C6 C1 121.12(17) . . ?
C5 C6 C7 114.75(16) . . ?
C1 C6 C7 124.07(16) . . ?
N7 C7 O7 117.25(17) . . ?
N7 C7 C6 128.56(16) . . ?
O7 C7 C6 114.19(16) . . ?
C7 N7 C9 108.19(14) . . ?
C7 O7 C8 106.38(15) . . ?
O7 C8 C9 104.52(15) . . ?
O7 C8 H8A 106.5(16) . . ?
C9 C8 H8A 113.2(17) . . ?
O7 C8 H8B 106.9(18) . . ?
C9 C8 H8B 112.3(18) . . ?
H8A C8 H8B 113(2) . . ?
N7 C9 C10 111.73(12) . . ?
N7 C9 C8 103.26(14) . . ?
C10 C9 C8 114.16(14) . . ?
N7 C9 H9 108.2(17) . . ?
C10 C9 H9 111.0(18) . . ?
C8 C9 H9 108.0(18) . . ?
C11 C10 C9 111.08(15) . . ?
C11 C10 C12 110.19(16) . . ?
C9 C10 C12 110.49(14) . . ?
C11 C10 H10 108.6(14) . . ?
C9 C10 H10 106.1(14) . . ?
C12 C10 H10 110.3(14) . . ?
C10 C11 H11A 108(2) . . ?
C10 C11 H11B 109(2) . . ?
H11A C11 H11B 109(3) . . ?
C10 C11 H11C 110(2) . . ?
H11A C11 H11C 110(3) . . ?
H11B C11 H11C 111(3) . . ?
C10 C12 H12A 114.6(18) . . ?
C10 C12 H12B 108.9(18) . . ?
H12A C12 H12B 111(3) . . ?
C10 C12 H12C 113.0(18) . . ?
H12A C12 H12C 105(2) . . ?
H12B C12 H12C 104(3) . . ?
C18 C13 C14 117.77(16) . . ?
C18 C13 Si1 123.47(14) . . ?
C14 C13 Si1 118.76(13) . . ?
C15 C14 C13 121.26(18) . . ?
C15 C14 H14 119(2) . . ?
C13 C14 H14 120(2) . . ?
C16 C15 C14 119.96(18) . . ?
C16 C15 H15 120.6(18) . . ?
C14 C15 H15 118.9(18) . . ?
C15 C16 C17 119.75(17) . . ?
C15 C16 H16 125(2) . . ?
C17 C16 H16 114.7(19) . . ?
C16 C17 C18 120.16(17) . . ?
C16 C17 H17 119.5(18) . . ?
C18 C17 H17 120.2(18) . . ?
C17 C18 C13 121.10(18) . . ?
C17 C18 H18 117.6(18) . . ?
C13 C18 H18 121.2(17) . . ?
C24 C19 C20 117.72(17) . . ?
C24 C19 Si1 124.32(13) . . ?
C20 C19 Si1 117.78(14) . . ?
C21 C20 C19 121.23(18) . . ?
C21 C20 H20 122.0(16) . . ?
C19 C20 H20 116.7(16) . . ?
C20 C21 C22 120.18(18) . . ?
C20 C21 H21 118(2) . . ?
C22 C21 H21 122(2) . . ?
C21 C22 C23 119.74(19) . . ?
C21 C22 H22 124.2(19) . . ?
C23 C22 H22 116.0(19) . . ?
C24 C23 C22 119.91(18) . . ?
C24 C23 H23 119.7(18) . . ?
C22 C23 H23 120.3(18) . . ?
C23 C24 C19 121.22(17) . . ?
C23 C24 H24 117(2) . . ?
C19 C24 H24 121(2) . . ?
O31 Si31 C43 111.68(8) . . ?
O31 Si31 C49 101.18(8) . . ?
C43 Si31 C49 111.92(8) . . ?
O31 Si31 C31 110.98(7) . . ?
C43 Si31 C31 107.82(7) . . ?
C49 Si31 C31 113.25(8) . . ?
C32 C31 C36 113.78(16) . . ?
C32 C31 Si31 120.09(14) . . ?
C36 C31 Si31 126.11(13) . . ?
Si31 O31 H31 107.2(18) . . ?
F32 C32 C33 115.79(16) . . ?
F32 C32 C31 118.03(16) . . ?
C33 C32 C31 126.17(17) . . ?
C34 C33 C32 117.60(17) . . ?
C34 C33 H33 122.2(19) . . ?
C32 C33 H33 120.2(19) . . ?
C33 C34 C35 119.79(17) . . ?
C33 C34 H34 117.8(18) . . ?
C35 C34 H34 122.4(18) . . ?
C34 C35 C36 121.25(18) . . ?
C34 C35 H35 122(2) . . ?
C36 C35 H35 117(2) . . ?
C35 C36 C31 121.26(16) . . ?
C35 C36 C37 116.50(16) . . ?
C31 C36 C37 122.10(15) . . ?
N37 C37 O37 117.21(16) . . ?
N37 C37 C36 127.98(16) . . ?
O37 C37 C36 114.58(15) . . ?
C37 N37 C39 106.99(14) . . ?
C37 O37 C38 104.87(15) . . ?
O37 C38 C39 103.55(15) . . ?
O37 C38 H38A 106.8(17) . . ?
C39 C38 H38A 117.2(17) . . ?
O37 C38 H38B 107.6(16) . . ?
C39 C38 H38B 109.4(16) . . ?
H38A C38 H38B 112(2) . . ?
N37 C39 C40 114.66(13) . . ?
N37 C39 C38 102.37(13) . . ?
C40 C39 C38 115.34(14) . . ?
N37 C39 H39 108.3(14) . . ?
C40 C39 H39 107.6(14) . . ?
C38 C39 H39 108.3(14) . . ?
C39 C40 C42 111.26(14) . . ?
C39 C40 C41 108.61(14) . . ?
C42 C40 C41 110.20(17) . . ?
C39 C40 H40 105.4(15) . . ?
C42 C40 H40 112.3(15) . . ?
C41 C40 H40 108.9(15) . . ?
C40 C41 H41A 111.0(16) . . ?
C40 C41 H41B 114(2) . . ?
H41A C41 H41B 109(3) . . ?
C40 C41 H41C 109(2) . . ?
H41A C41 H41C 110(3) . . ?
H41B C41 H41C 104(3) . . ?
C40 C42 H42A 111.0(18) . . ?
C40 C42 H42B 111.5(18) . . ?
H42A C42 H42B 111(3) . . ?
C40 C42 H42C 112.9(19) . . ?
H42A C42 H42C 105(3) . . ?
H42B C42 H42C 105(3) . . ?
C48 C43 C44 117.91(16) . . ?
C48 C43 Si31 123.11(14) . . ?
C44 C43 Si31 118.98(13) . . ?
C45 C44 C43 121.09(17) . . ?
C45 C44 H44 120(2) . . ?
C43 C44 H44 119(2) . . ?
C44 C45 C46 120.21(19) . . ?
C44 C45 H45 117.5(18) . . ?
C46 C45 H45 122.3(18) . . ?
C45 C46 C47 119.70(17) . . ?
C45 C46 H46 118.5(17) . . ?
C47 C46 H46 121.6(17) . . ?
C46 C47 C48 119.85(17) . . ?
C46 C47 H47 120.1(17) . . ?
C48 C47 H47 119.9(18) . . ?
C47 C48 C43 121.22(18) . . ?
C47 C48 H48 118.8(16) . . ?
C43 C48 H48 120.0(16) . . ?
C54 C49 C50 117.76(17) . . ?
C54 C49 Si31 117.95(13) . . ?
C50 C49 Si31 124.10(13) . . ?
C51 C50 C49 121.28(17) . . ?
C51 C50 H50 118.7(17) . . ?
C49 C50 H50 119.8(17) . . ?
C52 C51 C50 119.98(17) . . ?
C52 C51 H51 119(2) . . ?
C50 C51 H51 121(2) . . ?
C53 C52 C51 120.03(18) . . ?
C53 C52 H52 116.8(18) . . ?
C51 C52 H52 123.2(18) . . ?
C52 C53 C54 119.76(17) . . ?
C52 C53 H53 119.0(19) . . ?
C54 C53 H53 121.2(19) . . ?
C53 C54 C49 121.19(17) . . ?
C53 C54 H54 115.9(17) . . ?
C49 C54 H54 122.7(17) . . ?

loop_
_geom_bond_atom_site_label_1
_geom_bond_atom_site_label_2
_geom_bond_distance
_geom_bond_site_symmetry_2
_geom_bond_publ_flag
Si1 O1 1.6268(14) . ?
Si1 C13 1.8704(18) . ?
Si1 C19 1.8705(19) . ?
Si1 C1 1.9169(19) . ?
C1 C2 1.387(3) . ?
C1 C6 1.419(3) . ?
O1 H1 0.842(14) . ?
C2 F2 1.364(2) . ?
C2 C3 1.383(3) . ?
C3 C4 1.383(3) . ?
C3 H3 1.03(3) . ?
C4 C5 1.391(3) . ?
C4 H4 0.97(3) . ?
C5 C6 1.400(3) . ?
C5 H5 0.97(3) . ?
C6 C7 1.490(2) . ?
C7 N7 1.273(2) . ?
C7 O7 1.359(2) . ?
N7 C9 1.476(2) . ?
O7 C8 1.447(3) . ?
C8 C9 1.541(3) . ?
C8 H8A 0.97(3) . ?
C8 H8B 0.99(3) . ?
C9 C10 1.529(2) . ?
C9 H9 0.94(3) . ?
C10 C11 1.526(3) . ?
C10 C12 1.530(3) . ?
C10 H10 1.00(2) . ?
C11 H11A 1.02(4) . ?
C11 H11B 0.97(3) . ?
C11 H11C 1.06(4) . ?
C12 H12A 1.04(3) . ?
C12 H12B 0.96(3) . ?
C12 H12C 1.02(3) . ?
C13 C18 1.402(2) . ?
C13 C14 1.402(2) . ?
C14 C15 1.398(3) . ?
C14 H14 0.98(4) . ?
C15 C16 1.386(3) . ?
C15 H15 1.09(4) . ?
C16 C17 1.392(3) . ?
C16 H16 0.93(3) . ?
C17 C18 1.394(3) . ?
C17 H17 0.99(3) . ?
C18 H18 0.93(3) . ?
C19 C24 1.405(2) . ?
C19 C20 1.406(2) . ?
C20 C21 1.387(3) . ?
C20 H20 1.08(3) . ?
C21 C22 1.392(3) . ?
C21 H21 1.04(3) . ?
C22 C23 1.394(3) . ?
C22 H22 0.93(3) . ?
C23 C24 1.392(3) . ?
C23 H23 0.92(3) . ?
C24 H24 0.85(3) . ?
Si31 O31 1.6369(14) . ?
Si31 C43 1.8674(17) . ?
Si31 C49 1.8707(19) . ?
Si31 C31 1.9088(18) . ?
C31 C32 1.396(2) . ?
C31 C36 1.427(2) . ?
O31 H31 0.84(3) . ?
F32 C32 1.356(2) . ?
C32 C33 1.393(3) . ?
C33 C34 1.384(3) . ?
C33 H33 0.92(3) . ?
C34 C35 1.386(3) . ?
C34 H34 0.98(3) . ?
C35 C36 1.399(2) . ?
C35 H35 0.96(4) . ?
C36 C37 1.477(2) . ?
C37 N37 1.277(2) . ?
C37 O37 1.361(2) . ?
N37 C39 1.481(2) . ?
O37 C38 1.459(3) . ?
C38 C39 1.526(3) . ?
C38 H38A 0.94(3) . ?
C38 H38B 1.05(3) . ?
C39 C40 1.522(2) . ?
C39 H39 0.96(2) . ?
C40 C42 1.523(3) . ?
C40 C41 1.530(3) . ?
C40 H40 0.99(3) . ?
C41 H41A 1.02(3) . ?
C41 H41B 1.04(4) . ?
C41 H41C 1.00(4) . ?
C42 H42A 0.98(3) . ?
C42 H42B 0.97(3) . ?
C42 H42C 0.95(3) . ?
C43 C48 1.400(2) . ?
C43 C44 1.406(2) . ?
C44 C45 1.388(3) . ?
C44 H44 0.92(3) . ?
C45 C46 1.394(3) . ?
C45 H45 0.91(3) . ?
C46 C47 1.394(3) . ?
C46 H46 1.00(3) . ?
C47 C48 1.395(3) . ?
C47 H47 0.92(3) . ?
C48 H48 1.00(3) . ?
C49 C54 1.401(2) . ?
C49 C50 1.403(2) . ?
C50 C51 1.392(3) . ?
C50 H50 1.02(3) . ?
C51 C52 1.389(3) . ?
C51 H51 1.04(4) . ?
C52 C53 1.389(3) . ?
C52 H52 0.99(3) . ?
C53 C54 1.400(3) . ?
C53 H53 0.92(3) . ?
C54 H54 0.93(3) . ?

loop_
_geom_hbond_atom_site_label_D
_geom_hbond_atom_site_label_H
_geom_hbond_atom_site_label_A
_geom_hbond_distance_DH
_geom_hbond_distance_HA
_geom_hbond_distance_DA
_geom_hbond_angle_DHA
_geom_hbond_site_symmetry_A
_geom_hbond_publ_flag
C3 H3 F32 1.03(3) 2.51(3) 3.157(2) 120.0(19) . yes
O31 H31 N37 0.84(3) 1.91(3) 2.676(2) 151(3) . yes
C33 H33 F2 0.92(3) 2.53(3) 3.192(2) 129(2) . yes
O1 H1 N7 0.842(14) 1.834(19) 2.641(2) 160(2) . yes

loop_
_geom_torsion_atom_site_label_1
_geom_torsion_atom_site_label_2
_geom_torsion_atom_site_label_3
_geom_torsion_atom_site_label_4
_geom_torsion
_geom_torsion_site_symmetry_1
_geom_torsion_site_symmetry_2
_geom_torsion_site_symmetry_3
_geom_torsion_site_symmetry_4
_geom_torsion_publ_flag
C6 C1 C2 F2 174.16(15) . . . . ?
Si1 C1 C2 F2 -5.6(2) . . . . ?
C6 C1 C2 C3 -4.6(3) . . . . ?
Si1 C1 C2 C3 175.65(14) . . . . ?
F2 C2 C3 C4 -176.64(15) . . . . ?
C1 C2 C3 C4 2.1(3) . . . . ?
C2 C3 C4 C5 1.7(3) . . . . ?
C3 C4 C5 C6 -2.7(3) . . . . ?
C4 C5 C6 C1 0.0(3) . . . . ?
C4 C5 C6 C7 177.47(16) . . . . ?
C2 C1 C6 C5 3.3(2) . . . . ?
Si1 C1 C6 C5 -176.90(13) . . . . ?
C2 C1 C6 C7 -173.85(16) . . . . ?
Si1 C1 C6 C7 5.9(3) . . . . ?
C5 C6 C7 N7 159.12(18) . . . . ?
C1 C6 C7 N7 -23.5(3) . . . . ?
C5 C6 C7 O7 -20.6(2) . . . . ?
C1 C6 C7 O7 156.73(17) . . . . ?
O7 C7 N7 C9 -0.4(2) . . . . ?
C6 C7 N7 C9 179.83(16) . . . . ?
N7 C7 O7 C8 4.5(2) . . . . ?
C6 C7 O7 C8 -175.77(16) . . . . ?
C7 O7 C8 C9 -6.1(2) . . . . ?
C7 N7 C9 C10 -126.62(15) . . . . ?
C7 N7 C9 C8 -3.49(19) . . . . ?
O7 C8 C9 N7 5.80(19) . . . . ?
O7 C8 C9 C10 127.30(15) . . . . ?
N7 C9 C10 C11 -61.08(18) . . . . ?
C8 C9 C10 C11 -177.79(17) . . . . ?
N7 C9 C10 C12 176.31(15) . . . . ?
C8 C9 C10 C12 59.60(19) . . . . ?
O1 Si1 C13 C18 -160.50(15) . . . . ?
C19 Si1 C13 C18 85.75(17) . . . . ?
C1 Si1 C13 C18 -39.04(18) . . . . ?
O1 Si1 C13 C14 19.91(17) . . . . ?
C19 Si1 C13 C14 -93.84(16) . . . . ?
C1 Si1 C13 C14 141.37(15) . . . . ?
C18 C13 C14 C15 0.8(3) . . . . ?
Si1 C13 C14 C15 -179.58(17) . . . . ?
C13 C14 C15 C16 -0.9(3) . . . . ?
C14 C15 C16 C17 0.1(3) . . . . ?
C15 C16 C17 C18 0.7(3) . . . . ?
C16 C17 C18 C13 -0.8(3) . . . . ?
C14 C13 C18 C17 0.0(3) . . . . ?
Si1 C13 C18 C17 -179.55(15) . . . . ?
O1 Si1 C19 C24 -151.85(15) . . . . ?
C13 Si1 C19 C24 -32.52(18) . . . . ?
C1 Si1 C19 C24 88.76(16) . . . . ?
O1 Si1 C19 C20 23.09(16) . . . . ?
C13 Si1 C19 C20 142.42(14) . . . . ?
C1 Si1 C19 C20 -96.29(15) . . . . ?
C24 C19 C20 C21 0.6(3) . . . . ?
Si1 C19 C20 C21 -174.73(16) . . . . ?
C19 C20 C21 C22 -0.1(3) . . . . ?
C20 C21 C22 C23 -0.4(3) . . . . ?
C21 C22 C23 C24 0.5(3) . . . . ?
C22 C23 C24 C19 0.0(3) . . . . ?
C20 C19 C24 C23 -0.5(3) . . . . ?
Si1 C19 C24 C23 174.48(14) . . . . ?
C36 C31 C32 F32 -174.84(15) . . . . ?
Si31 C31 C32 F32 6.6(2) . . . . ?
C36 C31 C32 C33 3.5(2) . . . . ?
Si31 C31 C32 C33 -174.99(14) . . . . ?
F32 C32 C33 C34 178.17(16) . . . . ?
C31 C32 C33 C34 -0.2(3) . . . . ?
C32 C33 C34 C35 -2.4(3) . . . . ?
C33 C34 C35 C36 1.5(3) . . . . ?
C34 C35 C36 C31 2.1(3) . . . . ?
C34 C35 C36 C37 -173.74(16) . . . . ?
C32 C31 C36 C35 -4.3(2) . . . . ?
Si31 C31 C36 C35 174.07(13) . . . . ?
C32 C31 C36 C37 171.23(15) . . . . ?
Si31 C31 C36 C37 -10.4(2) . . . . ?
C35 C36 C37 N37 -174.04(16) . . . . ?
C31 C36 C37 N37 10.2(3) . . . . ?
C35 C36 C37 O37 11.7(2) . . . . ?
C31 C36 C37 O37 -164.07(16) . . . . ?
O37 C37 N37 C39 6.4(2) . . . . ?
C36 C37 N37 C39 -167.76(16) . . . . ?
N37 C37 O37 C38 8.6(2) . . . . ?
C36 C37 O37 C38 -176.47(15) . . . . ?
C37 O37 C38 C39 -18.85(19) . . . . ?
C37 N37 C39 C40 -143.30(14) . . . . ?
C37 N37 C39 C38 -17.65(18) . . . . ?
O37 C38 C39 N37 21.91(18) . . . . ?
O37 C38 C39 C40 147.11(14) . . . . ?
N37 C39 C40 C42 -54.57(19) . . . . ?
C38 C39 C40 C42 -173.14(18) . . . . ?
N37 C39 C40 C41 -176.04(16) . . . . ?
C38 C39 C40 C41 65.4(2) . . . . ?
O31 Si31 C43 C48 157.03(14) . . . . ?
C49 Si31 C43 C48 -90.33(16) . . . . ?
C31 Si31 C43 C48 34.86(17) . . . . ?
O31 Si31 C43 C44 -22.25(17) . . . . ?
C49 Si31 C43 C44 90.38(16) . . . . ?
C31 Si31 C43 C44 -144.43(15) . . . . ?
C48 C43 C44 C45 -0.1(3) . . . . ?
Si31 C43 C44 C45 179.20(17) . . . . ?
C43 C44 C45 C46 1.1(3) . . . . ?
C44 C45 C46 C47 -0.9(3) . . . . ?
C45 C46 C47 C48 -0.3(3) . . . . ?
C46 C47 C48 C43 1.3(3) . . . . ?
C44 C43 C48 C47 -1.1(3) . . . . ?
Si31 C43 C48 C47 179.64(15) . . . . ?
O31 Si31 C49 C54 -21.29(16) . . . . ?
C43 Si31 C49 C54 -140.33(14) . . . . ?
C31 Si31 C49 C54 97.54(15) . . . . ?
O31 Si31 C49 C50 153.63(15) . . . . ?
C43 Si31 C49 C50 34.59(18) . . . . ?
C31 Si31 C49 C50 -87.54(16) . . . . ?
C54 C49 C50 C51 -0.3(3) . . . . ?
Si31 C49 C50 C51 -175.19(14) . . . . ?
C49 C50 C51 C52 -0.2(3) . . . . ?
C50 C51 C52 C53 0.3(3) . . . . ?
C51 C52 C53 C54 0.1(3) . . . . ?
C52 C53 C54 C49 -0.6(3) . . . . ?
C50 C49 C54 C53 0.7(3) . . . . ?
Si31 C49 C54 C53 175.92(15) . . . . ?
